data_4062884
loop_
_publ_author_name
'Li, Ang'
'Wang, Jianhui'
'Zheng, Chong'
'Maguire, John A.'
'Hosmane, Narayan S.'

_publ_section_title
;
 Novel Sandwich Complexes of Terbium and Erbium Metals Derived
 from Mixed \h^5^ Open-Pentadienyl and C~2~B~4~ Carborane Ligands:
 A Synthetic and Structural Investigation
;
_journal_coden_ASTM ORGND7
_journal_issue 13
_journal_name_full Organometallics
_journal_page_first 3091
_journal_page_last 3093
_journal_paper_doi 10.1021/om0497341
_journal_volume 23
_journal_year 2004
_chemical_formula_sum 'C15 H27 B4 Er Si2'
_chemical_formula_weight 474.05
_space_group_IT_number 2
_symmetry_cell_setting triclinic
_symmetry_space_group_name_Hall '-P 1'
_symmetry_space_group_name_H-M 'P -1'
_cell_angle_alpha 73.225(4)
_cell_angle_beta 74.373(4)
_cell_angle_gamma 76.869(4)
_cell_formula_units_Z 2
_cell_length_a 8.410(2)
_cell_length_b 11.442(3)
_cell_length_c 14.145(4)
_cell_measurement_temperature 203(2)
_cell_volume 1238.4(6)
_diffrn_ambient_temperature 203(2)
_exptl_crystal_density_diffrn 1.271
_cod_database_code 4062884

loop_
_symmetry_equiv_pos_as_xyz
'x, y, z'
'-x, -y, -z'

loop_
_atom_site_label
_atom_site_type_symbol
_atom_site_fract_x
_atom_site_fract_y
_atom_site_fract_z
_atom_site_U_iso_or_equiv
_atom_site_adp_type
_atom_site_occupancy
_atom_site_symmetry_multiplicity
_atom_site_calc_flag
_atom_site_refinement_flags
_atom_site_disorder_assembly
_atom_site_disorder_group
Er Er 0.48721(7) 0.66240(5) 0.01678(4) 0.0203(2) Uani 1 1 d . . .
Si1 Si 0.5967(5) 0.4704(4) 0.2893(3) 0.0310(8) Uani 1 1 d . . .
Si2 Si 0.1894(5) 0.7211(3) 0.2915(3) 0.0299(8) Uani 1 1 d . . .
C1 C 0.4463(16) 0.5264(11) 0.2012(10) 0.024(3) Uani 1 1 d . . .
C2 C 0.2924(16) 0.6227(11) 0.1985(9) 0.024(3) Uani 1 1 d . . .
B3 B 0.1904(19) 0.6096(13) 0.1245(10) 0.024(3) Uani 1 1 d . . .
H3 H 0.0676 0.6631 0.1106 0.02(3) Uiso 1 1 calc R . .
B4 B 0.2916(18) 0.4850(13) 0.0822(10) 0.022(3) Uani 1 1 d . . .
H4 H 0.2022 0.4601 0.0489 0.08(7) Uiso 1 1 calc R . .
B5 B 0.4575(18) 0.4394(13) 0.1331(10) 0.023(3) Uani 1 1 d . . .
H5 H 0.5554 0.3603 0.1552 0.08(7) Uiso 1 1 calc R . .
B6 B 0.2635(18) 0.4747(13) 0.2165(10) 0.022(3) Uani 1 1 d . . .
H6 H 0.1918 0.4136 0.2822 0.05(5) Uiso 1 1 calc R . .
C11 C 0.3007(19) 0.8808(13) -0.0124(11) 0.036(3) Uani 1 1 d . . .
H11A H 0.1880 0.8829 -0.0206 0.07(6) Uiso 1 1 calc R . .
H11B H 0.3017 0.9324 0.0320 0.2(2) Uiso 1 1 calc R . .
C12 C 0.4243(19) 0.8892(11) -0.0992(11) 0.033(3) Uani 1 1 d . . .
C120 C 0.369(2) 0.9219(15) -0.1998(14) 0.048(4) Uani 1 1 d . . .
H12A H 0.4669 0.9250 -0.2551 0.19(16) Uiso 1 1 calc R . .
H12B H 0.2974 1.0019 -0.2079 0.22(19) Uiso 1 1 calc R . .
H12C H 0.3082 0.8595 -0.2000 0.10(8) Uiso 1 1 calc R . .
C13 C 0.6004(17) 0.8579(11) -0.1079(11) 0.030(3) Uani 1 1 d . . .
H13 H 0.6626 0.8608 -0.1744 0.09(8) Uiso 1 1 calc R . .
C14 C 0.6976(18) 0.8236(12) -0.0348(12) 0.036(3) Uani 1 1 d . . .
C140 C 0.8838(19) 0.8057(16) -0.0767(13) 0.046(4) Uani 1 1 d . . .
H14A H 0.9416 0.7829 -0.0216 0.08(7) Uiso 1 1 calc R . .
H14B H 0.9148 0.8821 -0.1228 0.05(5) Uiso 1 1 calc R . .
H14C H 0.9148 0.7405 -0.1126 0.11(9) Uiso 1 1 calc R . .
C15 C 0.641(2) 0.7996(14) 0.0694(11) 0.036(3) Uani 1 1 d . . .
H15A H 0.5691 0.8689 0.0956 0.17(13) Uiso 1 1 calc R . .
H15B H 0.7245 0.7548 0.1092 0.05(5) Uiso 1 1 calc R . .
C102 C 0.622(2) 0.5871(16) 0.3507(14) 0.051(4) Uani 1 1 d . . .
C103 C 0.807(2) 0.4232(19) 0.2119(14) 0.054(5) Uani 1 1 d . . .
C101 C 0.525(2) 0.3358(14) 0.3899(11) 0.047(4) Uani 1 1 d . . .
H10A H 0.4151 0.3619 0.4291 0.04(5) Uiso 1 1 calc R . .
H10B H 0.6033 0.3032 0.4339 0.05(5) Uiso 1 1 calc R . .
H10C H 0.5180 0.2721 0.3590 0.08(7) Uiso 1 1 calc R . .
C201 C 0.145(3) 0.6213(15) 0.4229(12) 0.052(5) Uani 1 1 d . . .
H20A H 0.2498 0.5770 0.4411 0.10(9) Uiso 1 1 calc R . .
H20B H 0.0758 0.5626 0.4262 0.08(7) Uiso 1 1 calc R . .
H20C H 0.0873 0.6727 0.4697 0.04(4) Uiso 1 1 calc R . .
C202 C -0.013(2) 0.8098(18) 0.2590(16) 0.057(5) Uani 1 1 d . . .
H20D H -0.0822 0.7527 0.2587 0.10(9) Uiso 1 1 calc R . .
H20E H 0.0093 0.8658 0.1925 0.2(2) Uiso 1 1 calc R . .
H20F H -0.0711 0.8569 0.3088 0.05(5) Uiso 1 1 calc R . .
C203 C 0.308(2) 0.8432(15) 0.2862(13) 0.046(4) Uani 1 1 d . . .
H20G H 0.4143 0.8045 0.3044 0.10(9) Uiso 1 1 calc R . .
H20H H 0.2435 0.8926 0.3333 0.04(4) Uiso 1 1 calc R . .
H20I H 0.3275 0.8958 0.2182 0.16(14) Uiso 1 1 calc R . .

loop_
_atom_site_aniso_label
_atom_site_aniso_U_11
_atom_site_aniso_U_22
_atom_site_aniso_U_33
_atom_site_aniso_U_23
_atom_site_aniso_U_13
_atom_site_aniso_U_12
Er 0.0285(4) 0.0138(3) 0.0175(3) -0.0013(2) -0.0056(2) -0.0039(2)
Si1 0.038(2) 0.0291(19) 0.0272(19) -0.0040(15) -0.0147(16) -0.0027(16)
Si2 0.036(2) 0.0246(18) 0.0265(19) -0.0067(15) -0.0010(15) -0.0060(15)
C1 0.027(7) 0.021(6) 0.025(6) -0.001(5) -0.007(5) -0.008(5)
C2 0.031(7) 0.017(6) 0.024(6) -0.002(5) -0.006(5) -0.009(5)
B3 0.028(7) 0.022(7) 0.020(7) -0.001(6) -0.004(6) -0.006(6)
B4 0.027(7) 0.020(7) 0.021(7) -0.004(5) -0.005(6) -0.005(6)
B5 0.024(7) 0.021(7) 0.021(7) 0.005(5) -0.009(6) -0.007(6)
B6 0.030(8) 0.019(7) 0.017(7) -0.002(5) -0.003(6) -0.005(6)
C11 0.039(9) 0.027(7) 0.038(8) -0.003(6) -0.006(7) -0.004(6)
C12 0.047(9) 0.010(6) 0.042(8) 0.003(5) -0.014(7) -0.010(6)
C120 0.053(10) 0.037(9) 0.055(11) 0.004(7) -0.029(9) -0.007(8)
C13 0.029(7) 0.018(6) 0.037(8) 0.007(5) -0.012(6) -0.004(5)
C14 0.036(8) 0.014(6) 0.056(10) 0.002(6) -0.016(7) -0.007(6)
C140 0.033(8) 0.046(9) 0.055(10) -0.004(8) -0.006(7) -0.013(7)
C15 0.051(9) 0.036(8) 0.032(8) -0.014(6) -0.009(7) -0.020(7)
C102 0.068(12) 0.045(9) 0.053(10) -0.015(8) -0.032(9) -0.009(8)
C103 0.031(9) 0.083(13) 0.054(11) -0.025(10) -0.016(8) 0.001(8)
C101 0.071(12) 0.036(8) 0.028(8) 0.001(7) -0.021(8) 0.001(8)
C201 0.074(13) 0.036(9) 0.034(9) 0.000(7) 0.008(8) -0.017(9)
C202 0.046(10) 0.055(11) 0.070(13) -0.031(10) -0.017(9) 0.015(9)
C203 0.054(11) 0.035(8) 0.050(10) -0.021(8) 0.003(8) -0.011(8)

loop_
_geom_bond_atom_site_label_1
_geom_bond_atom_site_label_2
_geom_bond_distance
_geom_bond_site_symmetry_2
_geom_bond_publ_flag
Er B5 2.591(15) 2_665 ?
Er C1 2.600(12) . ?
Er C13 2.609(12) . ?
Er B4 2.608(14) 2_665 ?
Er C15 2.607(13) . ?
Er C11 2.617(14) . ?
Er C2 2.625(13) . ?
Er B5 2.631(13) . ?
Er B3 2.650(14) . ?
Er C14 2.660(13) . ?
Er C12 2.663(12) . ?
Er B4 2.701(14) . ?
Si1 C101 1.859(16) . ?
Si1 C102 1.865(16) . ?
Si1 C103 1.867(18) . ?
Si1 C1 1.893(13) . ?
Si2 C203 1.866(16) . ?
Si2 C201 1.869(16) . ?
Si2 C202 1.873(17) . ?
Si2 C2 1.883(13) . ?
C1 C2 1.498(18) . ?
C1 B5 1.547(19) . ?
C1 B6 1.709(18) . ?
C2 B3 1.577(18) . ?
C2 B6 1.702(17) . ?
B3 B4 1.67(2) . ?
B3 B6 1.81(2) . ?
B4 B5 1.653(19) . ?
B4 B6 1.822(19) . ?
B4 Er 2.608(14) 2_665 ?
B5 B6 1.78(2) . ?
B5 Er 2.591(15) 2_665 ?
C11 C12 1.37(2) . ?
C12 C13 1.42(2) . ?
C12 C120 1.53(2) . ?
C13 C14 1.40(2) . ?
C14 C15 1.39(2) . ?
C14 C140 1.51(2) . ?
